data_4061172
loop_
_publ_author_name
'Englert, Ulli'
'Hu, Chunhua'
'Salzer, Albrecht'
'Alberico, Elisabetta'

_publ_section_title
;
 Conformationally Constrained Diphosphines Derived from
 (\h6-(S)-1-(dimethylamino)indane)Cr(CO)3: Synthesis and
 Application in Enantioselective Hydrogenation
;
_journal_coden_ASTM ORGND7
_journal_issue 23
_journal_name_full Organometallics
_journal_page_first 5419
_journal_page_last 5431
_journal_paper_doi 10.1021/om049628z
_journal_volume 23
_journal_year 2004
_chemical_absolute_configuration ad
_chemical_formula_sum 'C42 H34 Cr O3 P2'
_chemical_formula_weight 700.63
_space_group_IT_number 4
_symmetry_cell_setting monoclinic
_symmetry_space_group_name_Hall 'P 2yb'
_symmetry_space_group_name_H-M 'P 1 21 1'
_cell_angle_alpha 90.00
_cell_angle_beta 100.691(12)
_cell_angle_gamma 90.00
_cell_formula_units_Z 2
_cell_length_a 10.7821(17)
_cell_length_b 13.220(7)
_cell_length_c 12.5118(18)
_cell_measurement_temperature 228(2)
_cell_volume 1752.4(10)
_diffrn_ambient_temperature 228(2)
_exptl_crystal_density_diffrn 1.328
_cod_depositor_comments
;
The following automatic conversions were performed:
'_symmetry_cell_setting' value 'Monoclinic' changed to 'monoclinic'
according to '/home/saulius/struct/CIF-dictionaries/cif_core.dic'
dictionary named 'cif_core.dic' version 2.4.1 from 2010-06-29.

Automatic conversion script
Id: cif_fix_enum 1527 2010-12-29 10:47:43Z saulius 
;
_cod_original_sg_symbol_H-M 'P 21'
_cod_database_code 4061172

loop_
_symmetry_equiv_pos_as_xyz
'x, y, z'
'-x, y+1/2, -z'

loop_
_atom_site_label
_atom_site_type_symbol
_atom_site_fract_x
_atom_site_fract_y
_atom_site_fract_z
_atom_site_U_iso_or_equiv
_atom_site_adp_type
_atom_site_occupancy
_atom_site_symmetry_multiplicity
_atom_site_calc_flag
_atom_site_refinement_flags
_atom_site_disorder_assembly
_atom_site_disorder_group
Cr Cr 0.60320(13) 0.20386(12) 0.23650(11) 0.0304(4) Uani 1 1 d . . .
P1 P 0.7932(2) 0.0170(2) 0.4179(2) 0.0341(7) Uani 1 1 d . . .
P2 P 0.5405(2) -0.1450(2) 0.35144(19) 0.0321(6) Uani 1 1 d . . .
O1 O 0.8217(8) 0.3477(7) 0.2665(7) 0.065(2) Uani 1 1 d . . .
O2 O 0.4678(9) 0.3452(7) 0.0678(6) 0.063(2) Uani 1 1 d . . .
O3 O 0.7096(8) 0.0875(7) 0.0693(7) 0.065(2) Uani 1 1 d . . .
C1 C 0.7402(10) 0.2893(9) 0.2565(8) 0.041(3) Uani 1 1 d . . .
C2 C 0.5209(10) 0.2906(8) 0.1321(8) 0.036(2) Uani 1 1 d . . .
C3 C 0.6713(10) 0.1342(8) 0.1329(8) 0.036(2) Uani 1 1 d . . .
C11 C 0.6508(8) 0.0939(7) 0.3730(7) 0.027(2) Uani 1 1 d . . .
C12 C 0.5510(8) 0.0552(7) 0.2947(7) 0.028(2) Uani 1 1 d . . .
C13 C 0.4382(9) 0.1105(8) 0.2601(7) 0.030(2) Uani 1 1 d . . .
C14 C 0.4261(8) 0.2063(9) 0.3000(6) 0.033(2) Uani 1 1 d . . .
H14 H 0.3516 0.2428 0.2749 0.043 Uiso 1 1 d R . .
C15 C 0.5251(10) 0.2478(9) 0.3786(8) 0.040(3) Uani 1 1 d . . .
H15 H 0.5163 0.3131 0.4061 0.052 Uiso 1 1 d R . .
C16 C 0.6372(9) 0.1924(9) 0.4146(7) 0.035(2) Uani 1 1 d . . .
H16 H 0.7028 0.2189 0.4672 0.046 Uiso 1 1 d R . .
C17 C 0.5430(9) -0.0465(8) 0.2437(7) 0.031(2) Uani 1 1 d . . .
H17 H 0.6193 -0.0570 0.2116 0.040 Uiso 1 1 d R . .
C18 C 0.4255(10) -0.0372(8) 0.1486(8) 0.037(2) Uani 1 1 d . . .
H18A H 0.4536 -0.0212 0.0804 0.047 Uiso 1 1 d R . .
H18B H 0.3763 -0.0999 0.1387 0.047 Uiso 1 1 d R . .
C19 C 0.3472(9) 0.0513(8) 0.1794(7) 0.032(2) Uani 1 1 d . . .
H19A H 0.3111 0.0928 0.1164 0.042 Uiso 1 1 d R . .
H19B H 0.2787 0.0255 0.2135 0.042 Uiso 1 1 d R . .
C21 C 0.7924(10) 0.0075(9) 0.5641(8) 0.037(2) Uani 1 1 d . . .
C22 C 0.9015(11) -0.0226(11) 0.6336(9) 0.054(3) Uani 1 1 d . . .
H22 H 0.9757 -0.0324 0.6057 0.070 Uiso 1 1 d R . .
C23 C 0.9052(11) -0.0400(12) 0.7424(9) 0.065(4) Uani 1 1 d . . .
H23 H 0.9806 -0.0598 0.7881 0.085 Uiso 1 1 d R . .
C24 C 0.7928(13) -0.0294(12) 0.7841(9) 0.067(4) Uani 1 1 d . . .
H24 H 0.7936 -0.0426 0.8581 0.087 Uiso 1 1 d R . .
C25 C 0.6833(11) -0.0020(11) 0.7159(8) 0.056(3) Uani 1 1 d . . .
H25 H 0.6079 0.0048 0.7429 0.073 Uiso 1 1 d R . .
C26 C 0.6829(10) 0.0183(9) 0.6079(9) 0.041(3) Uani 1 1 d . . .
H26 H 0.6072 0.0370 0.5620 0.054 Uiso 1 1 d R . .
C31 C 0.9230(9) 0.1058(8) 0.4119(8) 0.037(3) Uani 1 1 d . . .
C32 C 0.9704(10) 0.1083(10) 0.3148(10) 0.054(3) Uani 1 1 d . . .
H32 H 0.9359 0.0664 0.2560 0.070 Uiso 1 1 d R . .
C33 C 1.0674(12) 0.1706(11) 0.3078(12) 0.068(4) Uani 1 1 d . . .
H33 H 1.0934 0.1757 0.2403 0.089 Uiso 1 1 d R . .
C34 C 1.1282(12) 0.2294(11) 0.3930(14) 0.077(5) Uani 1 1 d . . .
H34 H 1.1978 0.2702 0.3864 0.100 Uiso 1 1 d R . .
C35 C 1.0831(11) 0.2255(13) 0.4882(13) 0.076(5) Uani 1 1 d . . .
H35 H 1.1233 0.2627 0.5489 0.098 Uiso 1 1 d R . .
C36 C 0.9818(10) 0.1646(9) 0.4981(10) 0.055(3) Uani 1 1 d . . .
H36 H 0.9506 0.1649 0.5635 0.071 Uiso 1 1 d R . .
C41 C 0.5705(9) -0.2614(9) 0.2836(8) 0.041(3) Uani 1 1 d . . .
C42 C 0.6238(11) -0.3421(9) 0.3461(9) 0.048(3) Uani 1 1 d . . .
H42 H 0.6419 -0.3363 0.4223 0.062 Uiso 1 1 d R . .
C43 C 0.6559(12) -0.4304(9) 0.3020(10) 0.057(3) Uani 1 1 d . . .
H43 H 0.6885 -0.4843 0.3477 0.074 Uiso 1 1 d R . .
C44 C 0.6375(11) -0.4419(9) 0.1911(9) 0.051(3) Uani 1 1 d . . .
H44 H 0.6602 -0.5025 0.1604 0.066 Uiso 1 1 d R . .
C45 C 0.5841(12) -0.3654(10) 0.1273(9) 0.053(3) Uani 1 1 d . . .
H45 H 0.5686 -0.3734 0.0513 0.069 Uiso 1 1 d R . .
C46 C 0.5525(12) -0.2746(9) 0.1706(8) 0.054(3) Uani 1 1 d . . .
H46 H 0.5209 -0.2213 0.1236 0.070 Uiso 1 1 d R . .
C51 C 0.3704(9) -0.1478(7) 0.3549(7) 0.029(2) Uani 1 1 d . . .
C52 C 0.3292(11) -0.0744(9) 0.4200(8) 0.045(3) Uani 1 1 d . . .
H52 H 0.3875 -0.0302 0.4613 0.059 Uiso 1 1 d R . .
C53 C 0.2026(12) -0.0677(10) 0.4224(9) 0.048(3) Uani 1 1 d . . .
H53 H 0.1734 -0.0181 0.4656 0.063 Uiso 1 1 d R . .
C54 C 0.1159(11) -0.1307(11) 0.3613(10) 0.057(4) Uani 1 1 d . . .
H54 H 0.0291 -0.1238 0.3613 0.074 Uiso 1 1 d R . .
C55 C 0.1575(11) -0.2044(11) 0.3010(10) 0.054(3) Uani 1 1 d . . .
H55 H 0.0986 -0.2506 0.2637 0.071 Uiso 1 1 d R . .
C56 C 0.2860(9) -0.2126(8) 0.2972(7) 0.034(2) Uani 1 1 d . . .
H56 H 0.3133 -0.2627 0.2536 0.045 Uiso 1 1 d R . .
C61 C 0.0286(14) 0.7020(8) 0.0193(11) 0.122(6) Uiso 1 1 d G . .
H61 H 0.0588 0.6377 0.0047 0.158 Uiso 1 1 calc R . .
C62 C -0.0835(14) 0.7109(10) 0.0583(11) 0.161(9) Uiso 1 1 d G . .
H62 H -0.1291 0.6526 0.0701 0.210 Uiso 1 1 calc R . .
C63 C -0.1282(11) 0.8059(13) 0.0799(10) 0.128(7) Uiso 1 1 d G . .
H63 H -0.2040 0.8120 0.1063 0.167 Uiso 1 1 calc R . .
C64 C -0.0607(13) 0.8921(9) 0.0626(10) 0.106(6) Uiso 1 1 d G . .
H64 H -0.0909 0.9564 0.0772 0.138 Uiso 1 1 calc R . .
C65 C 0.0514(12) 0.8832(9) 0.0236(10) 0.107(6) Uiso 1 1 d G . .
H65 H 0.0971 0.9414 0.0118 0.140 Uiso 1 1 calc R . .
C66 C 0.0961(10) 0.7881(12) 0.0019(10) 0.118(7) Uiso 1 1 d G . .
H66 H 0.1719 0.7821 -0.0244 0.153 Uiso 1 1 calc R . .

loop_
_atom_site_aniso_label
_atom_site_aniso_U_11
_atom_site_aniso_U_22
_atom_site_aniso_U_33
_atom_site_aniso_U_23
_atom_site_aniso_U_13
_atom_site_aniso_U_12
Cr 0.0248(8) 0.0363(9) 0.0327(8) -0.0003(8) 0.0120(6) -0.0009(8)
P1 0.0259(14) 0.0437(17) 0.0328(13) -0.0016(12) 0.0060(11) 0.0061(13)
P2 0.0336(14) 0.0365(15) 0.0265(12) 0.0047(11) 0.0059(10) 0.0002(13)
O1 0.039(5) 0.059(6) 0.096(7) 0.004(5) 0.012(4) -0.011(5)
O2 0.075(6) 0.072(6) 0.045(4) 0.015(5) 0.016(4) 0.012(5)
O3 0.065(6) 0.073(6) 0.067(5) -0.012(5) 0.042(5) 0.005(5)
C1 0.032(6) 0.050(7) 0.043(6) -0.003(5) 0.008(5) -0.006(6)
C2 0.040(6) 0.034(6) 0.036(5) -0.005(5) 0.015(5) -0.004(5)
C3 0.031(6) 0.036(6) 0.045(6) 0.005(5) 0.013(5) -0.004(5)
C11 0.019(5) 0.033(6) 0.029(5) 0.002(4) 0.009(4) 0.000(4)
C12 0.022(5) 0.030(6) 0.033(5) 0.014(4) 0.008(4) 0.005(4)
C13 0.027(5) 0.038(6) 0.029(5) 0.001(5) 0.010(4) -0.009(5)
C14 0.030(5) 0.043(6) 0.029(4) 0.012(5) 0.016(4) 0.012(6)
C15 0.038(6) 0.048(6) 0.038(6) -0.005(5) 0.021(5) -0.004(5)
C16 0.034(5) 0.046(6) 0.025(4) -0.006(5) 0.002(4) -0.006(6)
C17 0.023(5) 0.040(6) 0.030(5) -0.004(4) 0.005(4) 0.000(5)
C18 0.045(6) 0.033(6) 0.030(5) 0.005(4) 0.001(5) -0.006(5)
C19 0.022(5) 0.038(6) 0.036(5) 0.009(5) 0.005(4) 0.002(5)
C21 0.039(6) 0.044(6) 0.032(5) 0.001(5) 0.015(4) 0.009(5)
C22 0.029(6) 0.087(10) 0.040(6) 0.005(6) -0.006(5) 0.008(6)
C23 0.038(7) 0.115(12) 0.038(6) 0.005(7) -0.005(5) 0.036(8)
C24 0.076(10) 0.090(10) 0.034(6) 0.015(6) 0.010(6) 0.028(8)
C25 0.044(7) 0.093(10) 0.035(6) 0.013(6) 0.016(5) -0.005(7)
C26 0.028(6) 0.049(7) 0.047(6) 0.007(5) 0.008(5) 0.014(5)
C31 0.015(5) 0.048(7) 0.050(6) -0.007(5) 0.008(4) -0.001(5)
C32 0.027(6) 0.074(9) 0.065(7) 0.008(7) 0.021(5) 0.014(6)
C33 0.039(7) 0.079(11) 0.097(10) 0.004(8) 0.037(7) 0.013(7)
C34 0.030(7) 0.066(11) 0.147(14) -0.020(10) 0.049(8) -0.006(7)
C35 0.031(6) 0.092(13) 0.110(11) -0.018(10) 0.030(7) -0.008(7)
C36 0.027(6) 0.064(8) 0.079(8) -0.025(6) 0.025(6) -0.003(6)
C41 0.022(5) 0.063(8) 0.041(6) 0.005(5) 0.015(4) -0.007(5)
C42 0.050(7) 0.054(7) 0.039(6) 0.000(5) 0.005(5) 0.007(6)
C43 0.070(9) 0.037(7) 0.062(8) 0.017(6) 0.012(6) 0.010(6)
C44 0.053(8) 0.042(7) 0.057(7) -0.002(6) 0.009(6) 0.017(6)
C45 0.062(8) 0.057(8) 0.042(6) -0.007(6) 0.011(6) 0.001(7)
C46 0.081(9) 0.048(8) 0.031(5) -0.004(5) 0.007(5) 0.021(7)
C51 0.038(5) 0.025(5) 0.024(4) 0.001(4) 0.008(4) -0.007(5)
C52 0.050(7) 0.052(8) 0.036(5) 0.003(5) 0.016(5) -0.004(6)
C53 0.050(7) 0.063(8) 0.035(6) 0.002(6) 0.017(5) 0.004(6)
C54 0.036(7) 0.081(10) 0.058(7) 0.018(7) 0.016(6) 0.016(7)
C55 0.030(6) 0.072(9) 0.058(7) 0.014(7) 0.000(5) -0.007(6)
C56 0.036(6) 0.038(6) 0.032(5) 0.002(4) 0.013(4) 0.002(5)

loop_
_geom_bond_atom_site_label_1
_geom_bond_atom_site_label_2
_geom_bond_distance
_geom_bond_site_symmetry_2
_geom_bond_publ_flag
Cr C2 1.838(11) . ?
Cr C1 1.840(11) . ?
Cr C3 1.849(11) . ?
Cr C15 2.182(10) . ?
Cr C16 2.195(8) . ?
Cr C14 2.200(8) . ?
Cr C12 2.206(9) . ?
Cr C13 2.229(9) . ?
Cr C11 2.229(9) . ?
P1 C21 1.836(10) . ?
P1 C11 1.840(10) . ?
P1 C31 1.839(10) . ?
P2 C41 1.816(11) . ?
P2 C51 1.843(10) . ?
P2 C17 1.878(10) . ?
O1 C1 1.158(13) . ?
O2 C2 1.152(12) . ?
O3 C3 1.143(12) . ?
C11 C12 1.411(12) . ?
C11 C16 1.420(14) . ?
C12 C13 1.416(13) . ?
C12 C17 1.483(14) . ?
C13 C14 1.375(15) . ?
C13 C19 1.492(13) . ?
C14 C15 1.421(14) . ?
C14 H14 0.9401 . ?
C15 C16 1.414(14) . ?
C15 H15 0.9400 . ?
C16 H16 0.9399 . ?
C17 C18 1.575(13) . ?
C17 H17 0.9901 . ?
C18 C19 1.533(14) . ?
C18 H18A 0.9801 . ?
C18 H18B 0.9800 . ?
C19 H19A 0.9800 . ?
C19 H19B 0.9801 . ?
C21 C22 1.385(14) . ?
C21 C26 1.398(14) . ?
C22 C23 1.374(16) . ?
C22 H22 0.9400 . ?
C23 C24 1.413(17) . ?
C23 H23 0.9400 . ?
C24 C25 1.371(16) . ?
C24 H24 0.9400 . ?
C25 C26 1.377(14) . ?
C25 H25 0.9400 . ?
C26 H26 0.9399 . ?
C31 C36 1.384(15) . ?
C31 C32 1.404(15) . ?
C32 C33 1.347(17) . ?
C32 H32 0.9400 . ?
C33 C34 1.383(19) . ?
C33 H33 0.9399 . ?
C34 C35 1.368(19) . ?
C34 H34 0.9400 . ?
C35 C36 1.380(17) . ?
C35 H35 0.9401 . ?
C36 H36 0.9400 . ?
C41 C42 1.382(15) . ?
C41 C46 1.401(14) . ?
C42 C43 1.364(16) . ?
C42 H42 0.9400 . ?
C43 C44 1.373(16) . ?
C43 H43 0.9400 . ?
C44 C45 1.349(16) . ?
C44 H44 0.9401 . ?
C45 C46 1.386(16) . ?
C45 H45 0.9399 . ?
C46 H46 0.9400 . ?
C51 C56 1.355(13) . ?
C51 C52 1.392(14) . ?
C52 C53 1.374(16) . ?
C52 H52 0.9400 . ?
C53 C54 1.374(18) . ?
C53 H53 0.9399 . ?
C54 C55 1.359(18) . ?
C54 H54 0.9401 . ?
C55 C56 1.399(14) . ?
C55 H55 0.9401 . ?
C56 H56 0.9400 . ?
C61 C62 1.3900 . ?
C61 C66 1.3900 . ?
C61 H61 0.9400 . ?
C62 C63 1.3900 . ?
C62 H62 0.9400 . ?
C63 C64 1.3900 . ?
C63 H63 0.9400 . ?
C64 C65 1.3900 . ?
C64 H64 0.9400 . ?
C65 C66 1.3900 . ?
C65 H65 0.9400 . ?
C66 H66 0.9400 . ?
